data_1572890
loop_
_publ_author_name
'Pedussaut, Lucie'
'Mahieu, Nolwenn'
'Chartier, Camille'
'Rajeshkumar, Thayalan'
'Tricoire, Maxime'
'Douair, Iskander'
'Casaretto, Nicolas'
'Maron, Laurent'
'Danoun, Gr&#xe9;gory'
'Nocton, Gr&#xe9;gory'

_publ_section_title
;
 The photo-isomerization of the cyclononatetraenyl ligand and related rare
 earth complexes.
;
_journal_issue 46
_journal_name_full 'Chemical science'
_journal_page_first 19273
_journal_page_last 19282
_journal_paper_doi 10.1039/d4sc04767b
_journal_volume 15
_journal_year 2024
_chemical_formula_moiety 'C17 H17 La'
_chemical_formula_sum 'C17 H17 La'
_chemical_formula_weight 360.21
_space_group_crystal_system orthorhombic
_space_group_IT_number 62
_space_group_name_Hall '-P 2ac 2n'
_space_group_name_H-M_alt 'P n m a'
_atom_sites_solution_hydrogens mixed
_atom_sites_solution_primary dual
_audit_creation_date 2024-01-17
_audit_creation_method
;
Olex2 1.5
(compiled 2023.08.24 svn.re1ec1418 for OlexSys, GUI svn.r6817)
;
_audit_update_record
;
2024-07-13 deposited with the CCDC.	2024-10-15 downloaded from the CCDC.
;
_cell_angle_alpha 90
_cell_angle_beta 90
_cell_angle_gamma 90
_cell_formula_units_Z 4
_cell_length_a 12.1385(7)
_cell_length_b 12.7452(11)
_cell_length_c 8.9543(11)
_cell_measurement_reflns_used 10162
_cell_measurement_temperature 150
_cell_measurement_theta_max 29.14
_cell_measurement_theta_min 2.78
_cell_volume 1385.3(2)
_computing_cell_refinement
;
X-Area Recipe 1.37.0.0 (STOE, 2021)
;
_computing_data_collection
;
X-Area Pilatus3_SV 1.31.186.0 (STOE, 2022)
;
_computing_data_reduction
;
X-Area Integrate 2.5.3.0 (STOE, 2021)
X-Area LANA 2.7.5.0 (STOE, 2022)
;
_computing_molecular_graphics 'Olex2 1.5 (Dolomanov et al., 2009)'
_computing_publication_material
;
STOE & Cie GmbH, X-Area, software package for collecting single-crystal or
multi-domain crystal data on STOE area-detector diffractometers, for image 
processing, for the correction and scaling of reflection intensities and 
for outlier rejection, version 2.1, Darmstadt 2022
;
_computing_structure_refinement 'SHELXL 2018/3 (Sheldrick, 2015)'
_computing_structure_solution 'SHELXT 2018/2 (Sheldrick, 2018)'
_diffrn_ambient_temperature 150
_diffrn_detector 'EIGER2 1M CDTE'
_diffrn_detector_area_resol_mean 13.33
_diffrn_measured_fraction_theta_full 1.000
_diffrn_measured_fraction_theta_max 0.926
_diffrn_measurement_details
;
 672 frames, detector distance = 60 mm
;
_diffrn_measurement_device 'Eulerian 4-circle diffractometer'
_diffrn_measurement_device_type 'STOE STADIVARI'
_diffrn_measurement_method 'rotation method, \w scans'
_diffrn_radiation_collimation '1.2 0.6 mm diameter'
_diffrn_radiation_monochromator 'Graded multilayer mirror'
_diffrn_radiation_polarisn_norm 270
_diffrn_radiation_probe x-ray
_diffrn_radiation_type 'Mo K\a'
_diffrn_radiation_wavelength 0.71073
_diffrn_reflns_av_R_equivalents 0.0335
_diffrn_reflns_av_unetI/netI 0.0291
_diffrn_reflns_Laue_measured_fraction_full 1.000
_diffrn_reflns_Laue_measured_fraction_max 0.926
_diffrn_reflns_limit_h_max 15
_diffrn_reflns_limit_h_min -15
_diffrn_reflns_limit_k_max 16
_diffrn_reflns_limit_k_min -16
_diffrn_reflns_limit_l_max 12
_diffrn_reflns_limit_l_min -10
_diffrn_reflns_number 14590
_diffrn_reflns_point_group_measured_fraction_full 1.000
_diffrn_reflns_point_group_measured_fraction_max 0.926
_diffrn_reflns_theta_full 25.242
_diffrn_reflns_theta_max 29.340
_diffrn_reflns_theta_min 2.780
_diffrn_source Axo_Mo
_diffrn_source_current 1.00
_diffrn_source_power 0.050
_diffrn_source_voltage 50
_exptl_absorpt_coefficient_mu 3.062
_exptl_absorpt_correction_T_max 1.0000
_exptl_absorpt_correction_T_min 1.0000
_exptl_absorpt_correction_type multi-scan
_exptl_absorpt_process_details
;
STOE LANA, absorption correction by scaling of reflection intensities.
J. Koziskova, F. Hahn, J. Richter, J. Kozisek, "Comparison of different
absorption corrections on the model structure of tetrakis(\m~2~-acetato)-
diaqua-di-copper(II)", Acta Chimica Slovaca, vol. 9, no. 2, 2016, pp. 136 - 140.
;
_exptl_crystal_colour colourless
_exptl_crystal_colour_primary colourless
_exptl_crystal_density_diffrn 1.727
_exptl_crystal_density_method 'not measured'
_exptl_crystal_description block
_exptl_crystal_F_000 704
_exptl_crystal_size_max 0.12
_exptl_crystal_size_mid 0.06
_exptl_crystal_size_min 0.03
_refine_diff_density_max 1.236
_refine_diff_density_min -0.407
_refine_diff_density_rms 0.100
_refine_ls_extinction_method none
_refine_ls_goodness_of_fit_ref 0.918
_refine_ls_hydrogen_treatment mixed
_refine_ls_matrix_type full
_refine_ls_number_parameters 180
_refine_ls_number_reflns 1840
_refine_ls_number_restraints 124
_refine_ls_restrained_S_all 0.923
_refine_ls_R_factor_all 0.0378
_refine_ls_R_factor_gt 0.0231
_refine_ls_shift/su_max 0.001
_refine_ls_shift/su_mean 0.000
_refine_ls_structure_factor_coef Fsqd
_refine_ls_weighting_details 'w=1/[\s^2^(Fo^2^)+(0.0357P)^2^] where P=(Fo^2^+2Fc^2^)/3'
_refine_ls_weighting_scheme calc
_refine_ls_wR_factor_gt 0.0537
_refine_ls_wR_factor_ref 0.0554
_reflns_Friedel_coverage 0.000
_reflns_number_gt 1221
_reflns_number_total 1840
_reflns_threshold_expression 'I > 2\s(I)'
_cod_data_source_file d4sc04767b3.cif
_cod_data_source_block 2-La-trans
_cod_depositor_comments 'Adding full bibliography for 1572887--1572904.cif.'
_cod_database_code 1572890
_shelx_shelxl_version_number 2018/3
_shelx_space_group_comment
;
The symmetry employed for this shelxl refinement is uniquely defined
by the following loop, which should always be used as a source of
symmetry information in preference to the above space-group names.
They are only intended as comments.
;
_olex2_refinement_description
;
1. Fixed Uiso
 At 1.2 times of:
  All C(H) groups, All C(H,H) groups
2. Restrained distances
 C1A-C2A \\sim C2A-C3A \\sim C3A-C4A \\sim C4A-C5A \\sim C5A-C5A_$1
 with sigma of 0.02
 C1B-C2B \\sim C2B-C3B \\sim C3B-C4B \\sim C4B-C5B \\sim C5B-C5B_$1
 with sigma of 0.02
3. Uiso/Uaniso restraints and constraints
C1A \\sim C2A \\sim C3A \\sim C4A \\sim C5A \\sim C1C: within 2A with sigma of
0.004 and sigma for terminal atoms of 0.008 within 2A
C1B \\sim C2B \\sim C3B \\sim C4B \\sim C5B: within 2A with sigma of 0.004 and
sigma for terminal atoms of 0.008 within 2A
C6B \\sim C7B \\sim C8B \\sim C9B \\sim C10B: within 2A with sigma of 0.004 and
sigma for terminal atoms of 0.008 within 2A
C6A \\sim C7A \\sim C8A \\sim C9A: within 2A with sigma of 0.004 and sigma for
terminal atoms of 0.008 within 2A
4. Others
 1*[Sof(C1A)+Sof(H1A)]+1*[Sof(C1C)+Sof(H1C)]+1*[Sof(C1B)+Sof(H1B)]=1 with esd
 of 0.001
 1*[Sof(C2A)+Sof(H2A)+Sof(C3A)+Sof(H3A)+Sof(C4A)+Sof(H4A)+Sof(C5A)+Sof(H5A)]+1*
 [Sof(C2B)+Sof(H2B)+Sof(C3B)+Sof(H3B)+Sof(C4B)+Sof(H4B)+Sof(C5B)+Sof(H5B)]=1
 with esd of 0.0001
 Sof(C2A)=Sof(H2A)=Sof(C3A)=Sof(H3A)=Sof(C4A)=Sof(H4A)=Sof(C5A)=Sof(H5A)=FVAR(1)
 Sof(C7B)=Sof(H7B)=Sof(C8B)=Sof(H8B)=Sof(C9B)=Sof(H9B)=1-FVAR(2)
 Sof(C6B)=Sof(H6B)=Sof(C10B)=Sof(H10B)=0.5*(1-FVAR(3))
 Sof(C6A)=Sof(H6A)=Sof(C7A)=Sof(H7A)=Sof(C8A)=Sof(H8A)=Sof(C9A)=Sof(H9A)=FVAR(2)
 Sof(C2B)=Sof(H2B)=Sof(C3B)=Sof(H3B)=Sof(C4B)=Sof(H4B)=Sof(C5B)=Sof(H5B)=FVAR(3)
 Sof(C1A)=Sof(H1A)=0.5*FVAR(5)
 Sof(C1C)=Sof(H1C)=0.5*FVAR(6)
 Sof(C1B)=Sof(H1B)=0.5*FVAR(7)
5.a Aromatic/amide H refined with riding coordinates:
 C1A(H1A), C2A(H2A), C3A(H3A), C4A(H4A), C5A(H5A), C1B(H1B), C2B(H2B),
 C3B(H3B), C4B(H4B), C5B(H5B), C6A(H6A), C7A(H7A), C8A(H8A), C9A(H9A), C6B(H6B),
  C7B(H7B), C8B(H8B), C9B(H9B), C10B(H10B)
;
_olex2_submission_special_instructions 'No special instructions were received'
_stoe_detector_distance '60.0 mm'
_stoe_detector_pixelsize_x '0.075 mm'
_stoe_detector_pixelsize_y '0.075 mm'
_stoe_detector_size_x '8.0 cm'
_stoe_detector_size_y '7.7 cm'
_stoe_evaluation_integration_a 14.5
_stoe_evaluation_integration_b 0.7
_stoe_evaluation_integration_ems 0.013
_stoe_evaluation_lana_bis_l_even_max -
_stoe_evaluation_lana_bis_l_odd_max -
_stoe_evaluation_lana_bos_l_even_max 6
_stoe_evaluation_lana_bos_l_odd_max 3
_stoe_evaluation_lana_completeness 92.6
_stoe_evaluation_lana_dxs_max_order 3
_stoe_evaluation_lana_dys_max_order 3
_stoe_evaluation_lana_fs_max_order 3
_stoe_evaluation_lana_max_2theta_available 58.7
_stoe_evaluation_lana_max_2theta_desired 58.7
_stoe_evaluation_lana_mean_redundancy 7.9
_stoe_evaluation_lana_number_refls_after_or 14590
_stoe_evaluation_lana_number_refls_outliers 627
_stoe_evaluation_lana_number_refls_total 15217
_stoe_evaluation_lana_number_refls_unique 1840
_stoe_evaluation_lana_number_refls_written 14590
_stoe_evaluation_lana_or_c1 0.050
_stoe_evaluation_lana_or_c2 0
_stoe_evaluation_lana_or_c3 0
_stoe_evaluation_lana_or_c4 1.0
_stoe_evaluation_lana_point_group mmm
_stoe_evaluation_lana_table
;
#----------------------------------------------------------------------------
2Theta           6.8   13.0   19.2   25.4   31.6   37.8   44.0   50.2   56.4
#----------------------------------------------------------------------------
<Resolution>    5.29   3.08   2.15   1.59   1.30   1.09   0.95   0.84   0.77
N(total)         185    654    826   1293   2036   2702   3127   3340   1054
<Redundancy>    14.3   15.9    9.5    8.9    9.7    9.7    8.6    7.4    3.3
Complet. [%%]   100.0  100.0  100.0  100.0  100.0  100.0  100.0  100.0   68.1
<I/sigma>      151.4   54.8   56.0   28.8   20.3   11.5    8.2    5.1    2.9
R(int)         0.018  0.023  0.023  0.027  0.026  0.037  0.045  0.065  0.094
#----------------------------------------------------------------------------
;
_stoe_measurement_identifier LP175
_stoe_measurement_max_exposure_per_frame '10.0 s'
_stoe_measurement_mean_exposure_per_frame '10.0 s'
_stoe_measurement_min_exposure_per_frame '10.0 s'
_stoe_measurement_total_exposure_time '112 min'
_stoe_measurement_total_frame_number 672
_stoe_measurement_total_run_number 11
_stoe_measurement_tube_power '50.0 W'

loop_
_space_group_symop_operation_xyz
'x, y, z'
'-x+1/2, -y, z+1/2'
'-x, y+1/2, -z'
'x+1/2, -y+1/2, -z+1/2'
'-x, -y, -z'
'x-1/2, y, -z-1/2'
'x, -y-1/2, z'
'-x-1/2, y-1/2, z-1/2'

loop_
_atom_site_label
_atom_site_type_symbol
_atom_site_fract_x
_atom_site_fract_y
_atom_site_fract_z
_atom_site_U_iso_or_equiv
_atom_site_adp_type
_atom_site_occupancy
_atom_site_site_symmetry_order
_atom_site_calc_flag
_atom_site_refinement_flags_posn
_atom_site_refinement_flags_adp
_atom_site_refinement_flags_occupancy
_atom_site_disorder_assembly
_atom_site_disorder_group
La1 La 0.38258(2) 0.250000 0.50350(2) 0.02092(8) Uani 1 2 d S T P . .
C1A C 0.1418(17) 0.250000 0.510(3) 0.036(3) Uani 0.262(11) 2 d DS TU P A 1
H1A H 0.091571 0.250000 0.591641 0.043 Uiso 0.262(11) 2 calc R U P A 1
C2A C 0.1672(7) 0.3510(7) 0.4691(10) 0.0391(19) Uani 0.463(3) 1 d D U P A 1
H2A H 0.121460 0.398426 0.522604 0.047 Uiso 0.463(3) 1 calc R U P A 1
C3A C 0.2376(7) 0.4082(7) 0.3749(10) 0.0410(18) Uani 0.463(3) 1 d D U P A 1
H3A H 0.231813 0.481318 0.393671 0.049 Uiso 0.463(3) 1 calc R U P A 1
C4A C 0.3112(7) 0.3887(7) 0.2655(9) 0.0389(18) Uani 0.463(3) 1 d D U P A 1
H4A H 0.339393 0.452434 0.225965 0.047 Uiso 0.463(3) 1 calc R U P A 1
C5A C 0.3579(8) 0.3029(5) 0.1934(9) 0.039(2) Uani 0.463(3) 1 d D U P A 1
H5A H 0.406722 0.327285 0.118124 0.047 Uiso 0.463(3) 1 calc R U P A 1
C1B C 0.3751(10) 0.250000 0.1801(12) 0.027(2) Uani 0.483(11) 2 d DS TU P A 2
H1B H 0.435128 0.250000 0.112085 0.032 Uiso 0.483(11) 2 calc R U P A 2
C2B C 0.3458(6) 0.3533(6) 0.2134(8) 0.0314(15) Uani 0.537(3) 1 d D U P A 2
H2B H 0.387010 0.401266 0.154475 0.038 Uiso 0.537(3) 1 calc R U P A 2
C3B C 0.2740(5) 0.4062(6) 0.3073(7) 0.0332(14) Uani 0.537(3) 1 d D U P A 2
H3B H 0.279566 0.479586 0.290036 0.040 Uiso 0.537(3) 1 calc R U P A 2
C4B C 0.1976(6) 0.3875(7) 0.4168(7) 0.0408(15) Uani 0.537(3) 1 d D U P A 2
H4B H 0.170360 0.452270 0.454063 0.049 Uiso 0.537(3) 1 calc R U P A 2
C5B C 0.1464(6) 0.3040(5) 0.4921(8) 0.0440(16) Uani 0.537(3) 1 d D U P A 2
H5B H 0.096617 0.329948 0.565204 0.053 Uiso 0.537(3) 1 calc R U P A 2
C1C C 0.1616(14) 0.250000 0.396(2) 0.044(3) Uani 0.256(9) 2 d S TU P A 3
C6A C 0.3883(4) 0.3067(4) 0.7923(4) 0.0238(13) Uani 0.689(11) 1 d . U P A 4
H6A H 0.334756 0.335397 0.857945 0.029 Uiso 0.689(11) 1 calc R U P A 4
C7A C 0.4492(4) 0.3840(4) 0.7177(6) 0.0246(13) Uani 0.689(11) 1 d . U P A 4
H7A H 0.427073 0.453037 0.744092 0.030 Uiso 0.689(11) 1 calc R U P A 4
C8A C 0.5340(4) 0.3832(4) 0.6148(5) 0.0253(13) Uani 0.689(11) 1 d . U P A 4
H8A H 0.556107 0.452086 0.587576 0.030 Uiso 0.689(11) 1 calc R U P A 4
C9A C 0.5955(4) 0.3064(5) 0.5406(5) 0.0270(13) Uani 0.689(11) 1 d . U P A 4
H9A H 0.649385 0.335228 0.475543 0.032 Uiso 0.689(11) 1 calc R U P A 4
C6B C 0.3827(16) 0.250000 0.8016(19) 0.027(3) Uani 0.311(11) 2 d S TU P A 5
H6B H 0.323856 0.250000 0.871578 0.032 Uiso 0.311(11) 2 calc R U P A 5
C7B C 0.4193(11) 0.3536(10) 0.7581(13) 0.026(2) Uani 0.311(11) 1 d . U P A 5
H7B H 0.380261 0.407593 0.808538 0.032 Uiso 0.311(11) 1 calc R U P A 5
C8B C 0.4948(10) 0.3914(8) 0.6641(12) 0.026(2) Uani 0.311(11) 1 d . U P A 5
H8B H 0.495814 0.465879 0.665900 0.031 Uiso 0.311(11) 1 calc R U P A 5
C9B C 0.5698(10) 0.3537(10) 0.5675(13) 0.027(2) Uani 0.311(11) 1 d . U P A 5
H9B H 0.609945 0.406972 0.517114 0.033 Uiso 0.311(11) 1 calc R U P A 5
C10B C 0.6014(13) 0.250000 0.5251(17) 0.027(3) Uani 0.311(11) 2 d S TU P A 5
H10B H 0.657060 0.250000 0.450518 0.033 Uiso 0.311(11) 2 calc R U P A 5
H1C H 0.187(10) 0.250000 0.278(13) 0.033 Uiso 0.256(9) 2 d S U P . .

loop_
_atom_site_aniso_label
_atom_site_aniso_U_11
_atom_site_aniso_U_22
_atom_site_aniso_U_33
_atom_site_aniso_U_23
_atom_site_aniso_U_13
_atom_site_aniso_U_12
La1 0.01785(12) 0.02769(13) 0.01721(11) 0.000 -0.00188(9) 0.000
C1A 0.023(4) 0.039(5) 0.046(5) 0.000 -0.012(4) 0.000
C2A 0.028(3) 0.041(4) 0.049(4) 0.003(2) -0.009(3) 0.003(2)
C3A 0.032(4) 0.044(3) 0.046(4) 0.014(3) -0.010(3) 0.001(3)
C4A 0.034(4) 0.048(4) 0.035(4) 0.017(3) -0.012(3) -0.005(3)
C5A 0.038(4) 0.052(5) 0.028(3) 0.018(4) -0.015(3) -0.007(4)
C1B 0.028(4) 0.036(5) 0.017(3) 0.000 -0.007(3) 0.000
C2B 0.033(3) 0.037(3) 0.025(2) 0.004(2) -0.009(2) 0.006(3)
C3B 0.031(3) 0.042(3) 0.027(3) 0.004(2) -0.004(2) 0.010(2)
C4B 0.032(3) 0.054(3) 0.036(3) 0.008(3) 0.002(2) 0.015(3)
C5B 0.027(3) 0.065(4) 0.040(3) 0.005(4) 0.005(3) 0.012(4)
C1C 0.028(6) 0.051(6) 0.053(6) 0.000 -0.017(5) 0.000
C6A 0.022(2) 0.034(3) 0.0159(17) -0.007(2) 0.0026(15) 0.001(2)
C7A 0.023(2) 0.025(2) 0.025(2) -0.0049(17) -0.0008(19) -0.0004(18)
C8A 0.020(2) 0.027(2) 0.029(2) 0.0031(18) -0.0017(19) -0.0073(19)
C9A 0.017(2) 0.035(3) 0.029(2) 0.004(2) 0.0002(15) -0.008(2)
C6B 0.029(5) 0.027(6) 0.024(5) 0.000 0.006(4) 0.000
C7B 0.029(5) 0.024(5) 0.026(4) -0.003(3) 0.004(3) 0.002(3)
C8B 0.028(5) 0.022(4) 0.029(4) -0.001(3) 0.003(3) 0.000(3)
C9B 0.026(4) 0.024(5) 0.032(4) 0.003(3) -0.001(3) -0.003(3)
C10B 0.023(5) 0.025(6) 0.034(5) 0.000 -0.001(4) 0.000

loop_
_atom_type_symbol
_atom_type_description
_atom_type_scat_dispersion_real
_atom_type_scat_dispersion_imag
_atom_type_scat_source
C C 0.0033 0.0016 'International Tables Vol C Tables 4.2.6.8 and 6.1.1.4'
H H 0.0000 0.0000 'International Tables Vol C Tables 4.2.6.8 and 6.1.1.4'
La La -0.2871 2.4523 'International Tables Vol C Tables 4.2.6.8 and 6.1.1.4'

loop_
_geom_angle_atom_site_label_1
_geom_angle_atom_site_label_2
_geom_angle_atom_site_label_3
_geom_angle
_geom_angle_site_symmetry_1
_geom_angle_site_symmetry_3
_geom_angle_publ_flag
C1A La1 C2A 27.16(19) . . ?
C1A La1 C2A 27.16(19) . 7_565 ?
C1A La1 C2B 82.3(4) . 7_565 ?
C1A La1 C3B 64.4(3) . 7_565 ?
C1A La1 C4B 41.0(2) . 7_565 ?
C1A La1 C5B 13.86(15) . 7_565 ?
C2A La1 C2A 52.1(3) . 7_565 ?
C2A La1 C2B 64.9(2) 7_565 7_565 ?
C2A La1 C2B 88.2(2) . 7_565 ?
C2A La1 C3B 41.05(17) 7_565 7_565 ?
C2A La1 C3B 80.6(2) . 7_565 ?
C2A La1 C4B 63.6(2) . 7_565 ?
C2A La1 C4B 14.76(14) 7_565 7_565 ?
C2A La1 C5B 13.33(15) 7_565 7_565 ?
C2A La1 C5B 39.8(2) . 7_565 ?
C3A La1 C1A 53.4(3) 7_565 . ?
C3A La1 C1A 53.4(3) . . ?
C3A La1 C2A 74.0(2) . 7_565 ?
C3A La1 C2A 27.80(15) 7_565 7_565 ?
C3A La1 C2A 27.80(15) . . ?
C3A La1 C2A 74.0(2) 7_565 . ?
C3A La1 C3A 87.6(3) . 7_565 ?
C3A La1 C2B 41.48(18) 7_565 7_565 ?
C3A La1 C2B 82.5(2) . 7_565 ?
C3A La1 C3B 14.63(14) 7_565 7_565 ?
C3A La1 C3B 87.82(18) . 7_565 ?
C3A La1 C4B 13.05(14) 7_565 7_565 ?
C3A La1 C4B 81.2(2) . 7_565 ?
C3A La1 C5B 40.35(18) 7_565 7_565 ?
C3A La1 C5B 63.9(2) . 7_565 ?
C4A La1 C1A 73.5(4) . . ?
C4A La1 C1A 73.5(4) 7_565 . ?
C4A La1 C2A 52.3(2) 7_565 7_565 ?
C4A La1 C2A 85.6(2) . 7_565 ?
C4A La1 C2A 52.3(2) . . ?
C4A La1 C2A 85.6(2) 7_565 . ?
C4A La1 C3A 26.83(16) . . ?
C4A La1 C3A 26.83(16) 7_565 7_565 ?
C4A La1 C3A 87.2(3) . 7_565 ?
C4A La1 C3A 87.2(3) 7_565 . ?
C4A La1 C4A 75.1(4) 7_565 . ?
C4A La1 C2B 15.18(16) 7_565 7_565 ?
C4A La1 C2B 65.1(3) . 7_565 ?
C4A La1 C3B 80.85(18) . 7_565 ?
C4A La1 C3B 12.21(15) 7_565 7_565 ?
C4A La1 C4B 38.55(17) 7_565 7_565 ?
C4A La1 C4B 86.6(2) . 7_565 ?
C4A La1 C5B 80.0(2) . 7_565 ?
C4A La1 C5B 62.8(2) 7_565 7_565 ?
C5A La1 C1A 85.2(5) 7_565 . ?
C5A La1 C1A 85.2(5) . . ?
C5A La1 C2A 84.7(2) 7_565 . ?
C5A La1 C2A 84.7(2) . 7_565 ?
C5A La1 C2A 72.7(2) 7_565 7_565 ?
C5A La1 C2A 72.7(2) . . ?
C5A La1 C3A 52.6(2) 7_565 7_565 ?
C5A La1 C3A 52.6(2) . . ?
C5A La1 C3A 73.6(3) 7_565 . ?
C5A La1 C3A 73.6(3) . 7_565 ?
C5A La1 C4A 27.86(17) 7_565 7_565 ?
C5A La1 C4A 53.3(3) . 7_565 ?
C5A La1 C4A 53.3(3) 7_565 . ?
C5A La1 C4A 27.86(17) . . ?
C5A La1 C5A 27.2(3) 7_565 . ?
C5A La1 C2B 13.39(15) 7_565 7_565 ?
C5A La1 C2B 40.3(2) . 7_565 ?
C5A La1 C3B 39.03(17) 7_565 7_565 ?
C5A La1 C3B 62.5(2) . 7_565 ?
C5A La1 C4B 61.8(2) 7_565 7_565 ?
C5A La1 C4B 78.8(2) . 7_565 ?
C5A La1 C5B 85.4(2) . 7_565 ?
C5A La1 C5B 79.1(2) 7_565 7_565 ?
C1B La1 C2B 27.62(15) . . ?
C1B La1 C3B 52.67(18) . . ?
C1B La1 C4B 73.3(2) . . ?
C1B La1 C5B 86.3(3) . . ?
C2B La1 C2B 53.1(3) 7_565 . ?
C2B La1 C3B 73.1(2) 7_565 . ?
C2B La1 C3B 27.12(13) . . ?
C2B La1 C4B 52.24(17) . . ?
C2B La1 C4B 85.3(2) 7_565 . ?
C2B La1 C5B 85.8(2) 7_565 . ?
C2B La1 C5B 73.6(2) . . ?
C3B La1 C3B 84.4(3) 7_565 . ?
C4B La1 C3B 84.5(2) 7_565 . ?
C4B La1 C3B 26.79(13) . . ?
C5B La1 C3B 72.8(2) 7_565 . ?
C5B La1 C3B 52.47(17) . . ?
C5B La1 C4B 27.54(16) . . ?
C5B La1 C4B 52.4(2) 7_565 . ?
C5B La1 C5B 27.0(3) 7_565 . ?
C6A La1 C7A 58.5(2) 7_565 . ?
C6A La1 C7A 30.20(12) . . ?
C6A La1 C8A 78.20(16) 7_565 . ?
C6A La1 C8A 57.07(13) . . ?
C6A La1 C9A 85.89(13) 7_565 . ?
C6A La1 C9A 77.60(13) . . ?
C6A La1 C9B 69.0(3) 7_565 7_565 ?
C6A La1 C9B 84.6(3) . 7_565 ?
C7A La1 C8A 29.73(12) . . ?
C7A La1 C8A 86.04(14) 7_565 . ?
C7A La1 C9A 78.09(16) 7_565 . ?
C7A La1 C9A 57.09(14) . . ?
C8A La1 C8A 78.1(2) 7_565 . ?
C8A La1 C9A 58.0(2) 7_565 . ?
C8A La1 C9A 30.05(13) . . ?
C9A La1 C9A 30.8(3) 7_565 . ?
C6B La1 C7B 31.4(3) . . ?
C6B La1 C8B 57.5(4) . . ?
C6B La1 C9B 77.7(4) . . ?
C6B La1 C9B 77.7(4) . 7_565 ?
C7B La1 C7B 59.2(6) 7_565 . ?
C7B La1 C8B 77.8(4) 7_565 . ?
C7B La1 C8B 28.9(3) . . ?
C7B La1 C9B 85.4(3) 7_565 . ?
C7B La1 C9B 55.6(3) 7_565 7_565 ?
C7B La1 C9B 85.4(3) . 7_565 ?
C7B La1 C9B 55.6(3) . . ?
C8B La1 C8B 84.6(4) 7_565 . ?
C8B La1 C9B 77.7(4) . 7_565 ?
C8B La1 C9B 29.0(3) 7_565 7_565 ?
C8B La1 C9B 77.7(4) 7_565 . ?
C8B La1 C9B 29.0(3) . . ?
C9B La1 C9B 58.8(6) . 7_565 ?
C10B La1 C6B 85.8(5) . . ?
C10B La1 C7B 76.8(4) . . ?
C10B La1 C8B 56.9(3) . . ?
C10B La1 C9B 30.9(3) . 7_565 ?
C10B La1 C9B 30.9(3) . . ?
La1 C1A H1A 131.1 . . ?
C2A C1A La1 76.7(10) 7_565 . ?
C2A C1A La1 76.7(10) . . ?
C2A C1A H1A 110.5 . . ?
C2A C1A H1A 110.5 7_565 . ?
C2A C1A C2A 139(2) . 7_565 ?
La1 C2A H2A 138.4 . . ?
C1A C2A La1 76.1(10) . . ?
C1A C2A H2A 109.2 . . ?
C1A C2A C3A 141.6(13) . . ?
C3A C2A La1 75.4(4) . . ?
C3A C2A H2A 109.2 . . ?
La1 C3A H3A 130.9 . . ?
C2A C3A La1 76.8(5) . . ?
C2A C3A H3A 111.0 . . ?
C4A C3A La1 76.1(5) . . ?
C4A C3A C2A 138.1(9) . . ?
C4A C3A H3A 111.0 . . ?
La1 C4A H4A 133.4 . . ?
C3A C4A La1 77.1(4) . . ?
C3A C4A H4A 110.6 . . ?
C3A C4A C5A 138.7(8) . . ?
C5A C4A La1 74.9(4) . . ?
C5A C4A H4A 110.6 . . ?
La1 C5A H5A 134.2 . . ?
C4A C5A La1 77.2(4) . . ?
C4A C5A H5A 109.1 . . ?
C5A C5A La1 76.42(14) 7_565 . ?
C5A C5A C4A 141.8(5) 7_565 . ?
C5A C5A H5A 109.1 7_565 . ?
La1 C1B H1B 128.1 . . ?
C2B C1B La1 78.2(6) 7_565 . ?
C2B C1B La1 78.2(6) . . ?
C2B C1B H1B 109.4 . . ?
C2B C1B H1B 109.4 7_565 . ?
C2B C1B C2B 141.2(12) 7_565 . ?
La1 C2B H2B 134.2 . . ?
C1B C2B La1 74.2(6) . . ?
C1B C2B H2B 110.8 . . ?
C3B C2B La1 77.2(4) . . ?
C3B C2B C1B 138.5(9) . . ?
C3B C2B H2B 110.8 . . ?
La1 C3B H3B 136.5 . . ?
C2B C3B La1 75.7(4) . . ?
C2B C3B H3B 109.6 . . ?
C4B C3B La1 76.1(4) . . ?
C4B C3B C2B 140.8(7) . . ?
C4B C3B H3B 109.6 . . ?
La1 C4B H4B 133.5 . . ?
C3B C4B La1 77.1(4) . . ?
C3B C4B H4B 109.6 . . ?
C3B C4B C5B 140.8(7) . . ?
C5B C4B La1 76.2(4) . . ?
C5B C4B H4B 109.6 . . ?
La1 C5B H5B 132.5 . . ?
C4B C5B La1 76.3(4) . . ?
C4B C5B H5B 110.4 . . ?
C5B C5B La1 76.51(13) 7_565 . ?
C5B C5B C4B 139.2(4) 7_565 . ?
C5B C5B H5B 110.4 7_565 . ?
La1 C1C H1C 94(7) . . ?
La1 C6A H6A 133.0 . . ?
C6A C6A La1 74.40(12) 7_565 . ?
C6A C6A H6A 112.7 7_565 . ?
C7A C6A La1 75.2(2) . . ?
C7A C6A H6A 112.7 . . ?
La1 C7A H7A 132.8 . . ?
C6A C7A La1 74.6(2) . . ?
C6A C7A H7A 112.6 . . ?
C8A C7A La1 75.2(3) . . ?
C8A C7A C6A 134.9(5) . . ?
C8A C7A H7A 112.6 . . ?
La1 C8A H8A 132.9 . . ?
C7A C8A La1 75.1(3) . . ?
C7A C8A H8A 112.0 . . ?
C7A C8A C9A 136.0(5) . . ?
C9A C8A La1 75.4(3) . . ?
C9A C8A H8A 112.0 . . ?
La1 C9A H9A 133.3 . . ?
C8A C9A La1 74.6(2) . . ?
C8A C9A H9A 112.8 . . ?
C9A C9A La1 74.59(13) 7_565 . ?
C9A C9A H9A 112.8 7_565 . ?
La1 C6B H6B 131.2 . . ?
C7B C6B La1 74.4(8) . . ?
C7B C6B La1 74.4(8) 7_565 . ?
C7B C6B H6B 114.1 . . ?
C7B C6B H6B 114.1 7_565 . ?
La1 C7B H7B 132.9 . . ?
C6B C7B La1 74.2(8) . . ?
C6B C7B H7B 112.4 . . ?
C8B C7B La1 75.8(6) . . ?
C8B C7B C6B 135.3(13) . . ?
C8B C7B H7B 112.4 . . ?
La1 C8B H8B 133.5 . . ?
C7B C8B La1 75.3(7) . . ?
C7B C8B H8B 111.1 . . ?
C7B C8B C9B 137.9(12) . . ?
C9B C8B La1 76.0(6) . . ?
C9B C8B H8B 111.1 . . ?
La1 C9B H9B 133.1 . . ?
C8B C9B La1 75.0(7) . . ?
C8B C9B H9B 113.4 . . ?
C8B C9B C10B 133.1(13) . . ?
C10B C9B La1 73.5(8) . . ?
C10B C9B H9B 113.4 . . ?
La1 C10B H10B 131.2 . . ?
C9B C10B La1 75.6(8) . . ?
C9B C10B La1 75.6(8) 7_565 . ?
C9B C10B C9B 135.6(16) . 7_565 ?
C9B C10B H10B 112.2 . . ?
C9B C10B H10B 112.2 7_565 . ?

loop_
_geom_bond_atom_site_label_1
_geom_bond_atom_site_label_2
_geom_bond_distance
_geom_bond_site_symmetry_2
_geom_bond_publ_flag
La1 C1A 2.92(2) . ?
La1 C2A 2.931(8) 7_565 ?
La1 C2A 2.931(8) . ?
La1 C3A 2.913(8) 7_565 ?
La1 C3A 2.913(8) . ?
La1 C4A 2.901(8) . ?
La1 C4A 2.901(8) 7_565 ?
La1 C5A 2.873(8) . ?
La1 C5A 2.873(8) 7_565 ?
La1 C1B 2.897(11) . ?
La1 C2B 2.947(7) 7_565 ?
La1 C2B 2.947(7) . ?
La1 C3B 2.965(7) 7_565 ?
La1 C3B 2.965(7) . ?
La1 C4B 2.952(7) . ?
La1 C4B 2.952(7) 7_565 ?
La1 C5B 2.951(7) . ?
La1 C5B 2.951(7) 7_565 ?
La1 C1C 2.851(16) . ?
La1 C6A 2.686(4) 7_565 ?
La1 C6A 2.686(4) . ?
La1 C7A 2.693(4) 7_565 ?
La1 C7A 2.693(4) . ?
La1 C8A 2.693(4) 7_565 ?
La1 C8A 2.693(4) . ?
La1 C9A 2.703(4) . ?
La1 C9A 2.703(4) 7_565 ?
La1 C6B 2.670(17) . ?
La1 C7B 2.672(11) . ?
La1 C7B 2.672(11) 7_565 ?
La1 C8B 2.677(10) 7_565 ?
La1 C8B 2.677(10) . ?
La1 C9B 2.690(11) . ?
La1 C9B 2.690(11) 7_565 ?
La1 C10B 2.663(15) . ?
C1A H1A 0.9500 . ?
C1A C2A 1.375(10) . ?
C1A C2A 1.375(10) 7_565 ?
C2A H2A 0.9500 . ?
C2A C3A 1.404(8) . ?
C3A H3A 0.9500 . ?
C3A C4A 1.349(8) . ?
C4A H4A 0.9500 . ?
C4A C5A 1.390(9) . ?
C5A C5A 1.349(13) 7_565 ?
C5A H5A 0.9500 . ?
C1B H1B 0.9500 . ?
C1B C2B 1.396(8) 7_565 ?
C1B C2B 1.396(8) . ?
C2B H2B 0.9500 . ?
C2B C3B 1.386(7) . ?
C3B H3B 0.9500 . ?
C3B C4B 1.371(7) . ?
C4B H4B 0.9500 . ?
C4B C5B 1.405(8) . ?
C5B C5B 1.376(13) 7_565 ?
C5B H5B 0.9500 . ?
C1C H1C 1.10(12) . ?
C6A C6A 1.445(11) 7_565 ?
C6A H6A 0.9500 . ?
C6A C7A 1.401(6) . ?
C7A H7A 0.9500 . ?
C7A C8A 1.382(6) . ?
C8A H8A 0.9500 . ?
C8A C9A 1.399(6) . ?
C9A C9A 1.437(12) 7_565 ?
C9A H9A 0.9500 . ?
C6B H6B 0.9500 . ?
C6B C7B 1.446(15) . ?
C6B C7B 1.446(15) 7_565 ?
C7B H7B 0.9500 . ?
C7B C8B 1.335(12) . ?
C8B H8B 0.9500 . ?
C8B C9B 1.344(12) . ?
C9B H9B 0.9500 . ?
C9B C10B 1.427(14) . ?
C10B H10B 0.9500 . ?

loop_
_geom_torsion_atom_site_label_1
_geom_torsion_atom_site_label_2
_geom_torsion_atom_site_label_3
_geom_torsion_atom_site_label_4
_geom_torsion
_geom_torsion_site_symmetry_1
_geom_torsion_site_symmetry_2
_geom_torsion_site_symmetry_3
_geom_torsion_site_symmetry_4
_geom_torsion_publ_flag
La1 C1A C2A C3A 43.2(17) . . . . ?
La1 C2A C3A C4A 51.0(9) . . . . ?
La1 C3A C4A C5A 48.2(10) . . . . ?
La1 C4A C5A C5A 47.3(6) . . . 7_565 ?
La1 C1B C2B C3B -48.1(10) . . . . ?
La1 C2B C3B C4B -45.3(8) . . . . ?
La1 C3B C4B C5B -48.1(9) . . . . ?
La1 C4B C5B C5B -49.4(4) . . . 7_565 ?
La1 C6A C7A C8A -49.6(5) . . . . ?
La1 C7A C8A C9A -49.3(5) . . . . ?
La1 C8A C9A C9A -49.0(2) . . . 7_565 ?
La1 C6B C7B C8B -49.6(15) . . . . ?
La1 C7B C8B C9B -48.5(14) . . . . ?
La1 C8B C9B C10B -49.1(14) . . . . ?
La1 C9B C10B C9B -51.0(18) . . . 7_565 ?
C1A C2A C3A La1 -43.3(18) . . . . ?
C1A C2A C3A C4A 8(2) . . . . ?
C2A C1A C2A La1 -51(3) 7_565 . . . ?
C2A C1A C2A C3A -8(4) 7_565 . . . ?
C2A C3A C4A La1 -51.2(9) . . . . ?
C2A C3A C4A C5A -3.0(17) . . . . ?
C3A C4A C5A La1 -48.8(10) . . . . ?
C3A C4A C5A C5A -1.5(15) . . . 7_565 ?
C1B C2B C3B La1 47.3(10) . . . . ?
C1B C2B C3B C4B 2.1(16) . . . . ?
C2B C1B C2B La1 53.5(16) 7_565 . . . ?
C2B C1B C2B C3B 5(2) 7_565 . . . ?
C2B C3B C4B La1 45.2(8) . . . . ?
C2B C3B C4B C5B -2.9(15) . . . . ?
C3B C4B C5B La1 48.3(9) . . . . ?
C3B C4B C5B C5B -1.1(13) . . . 7_565 ?
C6A C6A C7A La1 49.2(2) 7_565 . . . ?
C6A C6A C7A C8A -0.3(7) 7_565 . . . ?
C6A C7A C8A La1 49.4(5) . . . . ?
C6A C7A C8A C9A 0.1(8) . . . . ?
C7A C8A C9A La1 49.2(5) . . . . ?
C7A C8A C9A C9A 0.2(7) . . . 7_565 ?
C6B C7B C8B La1 49.1(15) . . . . ?
C6B C7B C8B C9B 1(3) . . . . ?
C7B C6B C7B La1 51.4(18) 7_565 . . . ?
C7B C6B C7B C8B 2(3) 7_565 . . . ?
C7B C8B C9B La1 48.3(14) . . . . ?
C7B C8B C9B C10B -1(2) . . . . ?
C8B C9B C10B La1 49.6(14) . . . . ?
C8B C9B C10B C9B -1(3) . . . 7_565 ?
